data_1525684
loop_
_publ_author_name
'Binsted, N.'
'Fjellv\%ag, H.'
'Owens, C.'
'Stange, M.'
'Weller, M. T.'

_publ_section_title
;
 Application of combined EXAFS and powder diffraction analysis in solid
 state chemistry
;
_journal_issue 2
_journal_name_full 'Journal of Synchrotron Radiation'
_journal_page_first 305
_journal_page_last 307
_journal_paper_doi 10.1107/S0909049500020276
_journal_volume 8
_journal_year 2001
_chemical_formula_sum 'Ca1.6 Cu6 La6.4 Ni2 O20'
_chemical_name_systematic '(La6.4 Ca1.6) Cu6 Ni2 O20'
_space_group_IT_number 83
_symmetry_space_group_name_Hall '-P 4'
_symmetry_space_group_name_H-M 'P 4/m'
_cell_angle_alpha 90
_cell_angle_beta 90
_cell_angle_gamma 90
_cell_formula_units_Z 1
_cell_length_a 10.7319
_cell_length_b 10.7319
_cell_length_c 3.8674
_cell_volume 445.423
_citation_journal_id_ASTM JSYRES
_cod_data_source_file Binsted_JSYRES_2001_1747.cif
_cod_data_source_block Ca1.6Cu6La6.4Ni2O20
_cod_original_cell_volume 445.4227
_cod_database_code 1525684

loop_
_symmetry_equiv_pos_as_xyz
x,y,z
-y,x,z
-x,-y,z
y,-x,z
-x,-y,-z
y,-x,-z
x,y,-z
-y,x,-z

loop_
_atom_site_label
_atom_site_type_symbol
_atom_site_fract_x
_atom_site_fract_y
_atom_site_fract_z
_atom_site_occupancy
_atom_site_U_iso_or_equiv
Cu2 Cu+2 0.2763 0.2191 0 1 0.0
O7 O-2 0.408 0.3359 0 1 0.0
O6 O-2 0.3736 0.8787 0 1 0.0
Ca1 Ca+2 0.2549 0.4656 0.5 0.2 0.0
O4 O-2 0.2886 0.2269 0.5 1 0.0
O5 O-2 0.1554 0.0914 0 1 0.0
La2 La+3 0.0279 0.2353 0.5 0.8 0.0
Ni1 Ni+2 0 0 0 1 0.0
Ni2 Ni+2 0.5 0.5 0 1 0.0
Ca2 Ca+2 0.0279 0.2353 0.5 0.2 0.0
La1 La+3 0.2549 0.4656 0.5 0.8 0.0
O2 O-2 0.5 0.5 0.5 1 0.0
O1 O-2 0 0 0.5 1 0.0
O3 O-2 0 0.5 0.5 1 0.0
Cu1 Cu+2 0 0.5 0 1 0.0
